data_7233670
loop_
_publ_author_name
'Qing Liao'
'Zhenzhen Xu'
'Xiaolan Zhong'
'Wei Dang'
'Qiang Shi'
'Chao Zhang'
'Yuxiang Weng'
'Zhiyuan Li'
'Hongbing Fu'

_publ_section_title
;
 An organic nanowire waveguide exciton-polariton sub-microlaser and its
 photonic application
;
_journal_name_full 'Journal of Materials Chemistry C'
_journal_page_first 2773
_journal_page_last 2778
_journal_paper_doi 10.1039/C3TC32474E
_journal_volume 2
_journal_year 2014
_chemical_formula_moiety 'C24 H20 Cl2 O2'
_chemical_formula_sum 'C24 H20 Cl2 O2'
_chemical_formula_weight 411.30
_space_group_IT_number 14
_space_group_name_Hall '-P 2yn'
_space_group_name_H-M_alt 'P 1 21/n 1'
_symmetry_cell_setting monoclinic
_symmetry_space_group_name_H-M 'P 1 21/n 1'
_atom_sites_solution_hydrogens geom
_atom_sites_solution_primary direct
_atom_sites_solution_secondary difmap
_cell_angle_alpha 90.00
_cell_angle_beta 112.41(3)
_cell_angle_gamma 90.00
_cell_formula_units_Z 4
_cell_length_a 9.6685(19)
_cell_length_b 22.865(5)
_cell_length_c 9.6903(19)
_cell_measurement_reflns_used 5718
_cell_measurement_temperature 173(2)
_cell_measurement_theta_max 25.3291
_cell_measurement_theta_min 1.7813
_cell_volume 1980.5(8)
_computing_cell_refinement 'CrystalClear (Rigaku Inc., 2008)'
_computing_data_collection 'CrystalClear (Rigaku Inc., 2008)'
_computing_data_reduction 'CrystalClear (Rigaku Inc., 2008)'
_computing_molecular_graphics
;
 Mercury: visualization and analysis of crystal structures, C. F. Macrae,
 P. R. Edgington, P. McCabe, E. Pidcock, G. P. Shields, R. Taylor,
 M. Towler and J. van de Streek, J. Appl. Cryst., 39, 453-457, 2006.
;
_computing_publication_material 'SHELX-97 (Sheldrick, 1997)'
_computing_structure_refinement 'SHELXL-97 (Sheldrick, 1997)'
_computing_structure_solution 'SHELXS-97 (Sheldrick, 1990)'
_diffrn_ambient_temperature 173(2)
_diffrn_detector_area_resol_mean 28.5714
_diffrn_measured_fraction_theta_full 0.994
_diffrn_measured_fraction_theta_max 0.994
_diffrn_measurement_device_type 'Saturn724+ CCD'
_diffrn_measurement_method '\w scans at fixed \c = 45\%'
_diffrn_radiation_monochromator graphite
_diffrn_radiation_source 'fine-focus sealed tube'
_diffrn_radiation_type MoK\a
_diffrn_radiation_wavelength 0.71073
_diffrn_reflns_av_R_equivalents 0.0573
_diffrn_reflns_av_sigmaI/netI 0.0439
_diffrn_reflns_limit_h_max 10
_diffrn_reflns_limit_h_min -11
_diffrn_reflns_limit_k_max 27
_diffrn_reflns_limit_k_min -27
_diffrn_reflns_limit_l_max 11
_diffrn_reflns_limit_l_min -11
_diffrn_reflns_number 13825
_diffrn_reflns_theta_full 25.36
_diffrn_reflns_theta_max 25.36
_diffrn_reflns_theta_min 0.89
_exptl_absorpt_coefficient_mu 0.345
_exptl_absorpt_correction_T_max 1.0000
_exptl_absorpt_correction_T_min 0.6406
_exptl_absorpt_correction_type multi-scan
_exptl_absorpt_process_details 'CrystalClear (Rigaku Inc., 2008)'
_exptl_crystal_colour green
_exptl_crystal_density_diffrn 1.379
_exptl_crystal_density_method 'not measured'
_exptl_crystal_description block
_exptl_crystal_F_000 856
_exptl_crystal_size_max 0.32
_exptl_crystal_size_mid 0.22
_exptl_crystal_size_min 0.19
_refine_diff_density_max 0.604
_refine_diff_density_min -0.460
_refine_diff_density_rms 0.075
_refine_ls_extinction_method none
_refine_ls_goodness_of_fit_ref 1.132
_refine_ls_hydrogen_treatment constr
_refine_ls_matrix_type full
_refine_ls_number_parameters 254
_refine_ls_number_reflns 3618
_refine_ls_number_restraints 0
_refine_ls_restrained_S_all 1.132
_refine_ls_R_factor_all 0.0950
_refine_ls_R_factor_gt 0.0900
_refine_ls_shift/su_max 0.003
_refine_ls_shift/su_mean 0.000
_refine_ls_structure_factor_coef Fsqd
_refine_ls_weighting_details 'calc w=1/[\s^2^(Fo^2^)+(0.0485P)^2^+6.7338P] where P=(Fo^2^+2Fc^2^)/3'
_refine_ls_weighting_scheme calc
_refine_ls_wR_factor_gt 0.1972
_refine_ls_wR_factor_ref 0.2003
_reflns_number_gt 3396
_reflns_number_total 3618
_reflns_threshold_expression >2sigma(I)
_cod_data_source_file J-Mater-Chem-C-2014-2-2773.cif
_cod_data_source_block a
_cod_original_cell_volume 1980.5(7)
_cod_original_sg_symbol_H-M P2(1)/n
_cod_database_code 7233670

loop_
_symmetry_equiv_pos_as_xyz
'x, y, z'
'-x+1/2, y+1/2, -z+1/2'
'-x, -y, -z'
'x-1/2, -y-1/2, z-1/2'

loop_
_atom_site_label
_atom_site_type_symbol
_atom_site_fract_x
_atom_site_fract_y
_atom_site_fract_z
_atom_site_U_iso_or_equiv
_atom_site_adp_type
_atom_site_occupancy
_atom_site_symmetry_multiplicity
_atom_site_calc_flag
_atom_site_refinement_flags
_atom_site_disorder_assembly
_atom_site_disorder_group
Cl1 Cl 0.51889(16) 0.10141(5) 0.61135(15) 0.0464(4) Uani 1 1 d . . .
Cl2 Cl 0.01261(16) 0.92464(6) 0.41225(16) 0.0509(4) Uani 1 1 d . . .
O1 O 0.3093(4) 0.58092(14) 0.2951(4) 0.0412(8) Uani 1 1 d . . .
O2 O 0.1786(4) 0.44305(14) 0.6979(4) 0.0401(8) Uani 1 1 d . . .
C1 C 0.4774(5) 0.17476(19) 0.5650(5) 0.0329(10) Uani 1 1 d . . .
C2 C 0.4171(5) 0.1916(2) 0.4159(5) 0.0373(11) Uani 1 1 d . . .
H2A H 0.3987 0.1634 0.3388 0.045 Uiso 1 1 calc R . .
C3 C 0.3844(5) 0.2499(2) 0.3819(5) 0.0365(10) Uani 1 1 d . . .
H3A H 0.3454 0.2619 0.2804 0.044 Uiso 1 1 calc R . .
C4 C 0.4078(5) 0.29168(19) 0.4943(5) 0.0328(10) Uani 1 1 d . . .
C5 C 0.4724(5) 0.2737(2) 0.6409(5) 0.0377(11) Uani 1 1 d . . .
H5A H 0.4930 0.3019 0.7183 0.045 Uiso 1 1 calc R . .
C6 C 0.5078(5) 0.2158(2) 0.6779(5) 0.0367(10) Uani 1 1 d . . .
H6A H 0.5524 0.2042 0.7796 0.044 Uiso 1 1 calc R . .
C7 C 0.3616(5) 0.35288(19) 0.4531(5) 0.0357(10) Uani 1 1 d . . .
H7A H 0.3618 0.3674 0.3613 0.043 Uiso 1 1 calc R . .
C8 C 0.3197(5) 0.38859(19) 0.5382(5) 0.0365(10) Uani 1 1 d . . .
H8A H 0.3163 0.3721 0.6268 0.044 Uiso 1 1 calc R . .
C9 C 0.2781(5) 0.45054(19) 0.5116(5) 0.0321(10) Uani 1 1 d . . .
C10 C 0.3116(5) 0.4849(2) 0.4080(5) 0.0356(10) Uani 1 1 d . . .
H10A H 0.3541 0.4670 0.3449 0.043 Uiso 1 1 calc R . .
C11 C 0.2836(5) 0.5447(2) 0.3961(5) 0.0365(10) Uani 1 1 d . . .
C12 C 0.2219(5) 0.57244(19) 0.4893(5) 0.0332(10) Uani 1 1 d . . .
C13 C 0.1846(5) 0.53851(19) 0.5890(5) 0.0330(10) Uani 1 1 d . . .
H13A H 0.1400 0.5564 0.6504 0.040 Uiso 1 1 calc R . .
C14 C 0.2116(5) 0.4788(2) 0.5998(5) 0.0332(10) Uani 1 1 d . . .
C15 C 0.3561(6) 0.5549(2) 0.1869(6) 0.0464(12) Uani 1 1 d . . .
H15A H 0.3703 0.5854 0.1225 0.070 Uiso 1 1 calc R . .
H15B H 0.2797 0.5273 0.1262 0.070 Uiso 1 1 calc R . .
H15C H 0.4507 0.5341 0.2374 0.070 Uiso 1 1 calc R . .
C16 C 0.1154(6) 0.4705(2) 0.7922(6) 0.0435(12) Uani 1 1 d . . .
H16A H 0.0959 0.4410 0.8559 0.065 Uiso 1 1 calc R . .
H16B H 0.0213 0.4896 0.7308 0.065 Uiso 1 1 calc R . .
H16C H 0.1854 0.4997 0.8548 0.065 Uiso 1 1 calc R . .
C17 C 0.2012(5) 0.63633(19) 0.4799(5) 0.0353(10) Uani 1 1 d . . .
H17A H 0.2749 0.6590 0.4617 0.042 Uiso 1 1 calc R . .
C18 C 0.0885(6) 0.66468(19) 0.4947(5) 0.0354(10) Uani 1 1 d . . .
H18A H 0.0143 0.6425 0.5131 0.043 Uiso 1 1 calc R . .
C19 C 0.0712(5) 0.72888(19) 0.4841(5) 0.0336(10) Uani 1 1 d . . .
C20 C 0.1935(5) 0.7664(2) 0.5280(5) 0.0357(10) Uani 1 1 d . . .
H20A H 0.2914 0.7506 0.5726 0.043 Uiso 1 1 calc R . .
C21 C 0.1756(5) 0.8263(2) 0.5081(6) 0.0379(11) Uani 1 1 d . . .
H21A H 0.2604 0.8513 0.5388 0.046 Uiso 1 1 calc R . .
C22 C 0.0341(5) 0.84916(19) 0.4437(5) 0.0347(10) Uani 1 1 d . . .
C23 C -0.0929(6) 0.8141(2) 0.4027(6) 0.0417(11) Uani 1 1 d . . .
H23A H -0.1903 0.8305 0.3602 0.050 Uiso 1 1 calc R . .
C24 C -0.0724(5) 0.7545(2) 0.4257(5) 0.0381(11) Uani 1 1 d . . .
H24A H -0.1578 0.7300 0.4015 0.046 Uiso 1 1 calc R . .

loop_
_atom_site_aniso_label
_atom_site_aniso_U_11
_atom_site_aniso_U_22
_atom_site_aniso_U_33
_atom_site_aniso_U_23
_atom_site_aniso_U_13
_atom_site_aniso_U_12
Cl1 0.0621(8) 0.0284(6) 0.0493(7) 0.0052(5) 0.0219(6) 0.0041(5)
Cl2 0.0583(8) 0.0347(7) 0.0643(9) 0.0129(6) 0.0285(7) 0.0059(5)
O1 0.053(2) 0.0356(18) 0.0420(19) 0.0016(15) 0.0260(17) 0.0022(15)
O2 0.053(2) 0.0310(17) 0.0418(19) 0.0025(14) 0.0246(16) 0.0057(15)
C1 0.035(2) 0.029(2) 0.037(2) 0.0011(19) 0.017(2) 0.0005(18)
C2 0.041(3) 0.036(2) 0.037(3) -0.006(2) 0.017(2) 0.003(2)
C3 0.040(3) 0.039(3) 0.032(2) 0.004(2) 0.014(2) 0.008(2)
C4 0.030(2) 0.031(2) 0.038(2) -0.0050(19) 0.014(2) 0.0006(18)
C5 0.041(3) 0.032(2) 0.038(3) -0.008(2) 0.013(2) 0.002(2)
C6 0.039(3) 0.041(3) 0.030(2) 0.000(2) 0.014(2) 0.003(2)
C7 0.035(2) 0.029(2) 0.044(3) -0.001(2) 0.017(2) -0.0029(19)
C8 0.043(3) 0.029(2) 0.039(3) -0.0002(19) 0.018(2) 0.005(2)
C9 0.031(2) 0.030(2) 0.035(2) -0.0030(18) 0.0120(19) -0.0004(18)
C10 0.033(2) 0.039(3) 0.036(2) -0.005(2) 0.015(2) -0.0021(19)
C11 0.037(3) 0.034(2) 0.038(3) 0.002(2) 0.014(2) 0.0034(19)
C12 0.033(2) 0.029(2) 0.036(2) -0.0016(19) 0.011(2) 0.0011(18)
C13 0.035(2) 0.029(2) 0.035(2) -0.0044(18) 0.0136(19) 0.0021(18)
C14 0.031(2) 0.034(2) 0.034(2) -0.0014(19) 0.0116(19) -0.0018(18)
C15 0.058(3) 0.048(3) 0.039(3) -0.004(2) 0.025(3) 0.001(2)
C16 0.055(3) 0.038(3) 0.043(3) 0.000(2) 0.025(2) 0.005(2)
C17 0.040(2) 0.029(2) 0.038(3) -0.0004(19) 0.017(2) -0.0022(19)
C18 0.049(3) 0.026(2) 0.038(3) 0.0000(19) 0.024(2) -0.002(2)
C19 0.046(3) 0.031(2) 0.029(2) 0.0007(18) 0.020(2) -0.0024(19)
C20 0.034(2) 0.033(2) 0.039(3) -0.0005(19) 0.012(2) -0.0024(19)
C21 0.039(3) 0.031(2) 0.046(3) -0.001(2) 0.019(2) -0.005(2)
C22 0.044(3) 0.027(2) 0.038(3) 0.0067(19) 0.021(2) 0.0029(19)
C23 0.042(3) 0.036(3) 0.049(3) 0.003(2) 0.019(2) 0.005(2)
C24 0.037(3) 0.035(2) 0.044(3) -0.003(2) 0.018(2) -0.004(2)

loop_
_atom_type_symbol
_atom_type_description
_atom_type_scat_dispersion_real
_atom_type_scat_dispersion_imag
_atom_type_scat_source
C C 0.0033 0.0016 'International Tables Vol C Tables 4.2.6.8 and 6.1.1.4'
H H 0.0000 0.0000 'International Tables Vol C Tables 4.2.6.8 and 6.1.1.4'
O O 0.0106 0.0060 'International Tables Vol C Tables 4.2.6.8 and 6.1.1.4'
Cl Cl 0.1484 0.1585 'International Tables Vol C Tables 4.2.6.8 and 6.1.1.4'

loop_
_geom_angle_atom_site_label_1
_geom_angle_atom_site_label_2
_geom_angle_atom_site_label_3
_geom_angle
_geom_angle_site_symmetry_1
_geom_angle_site_symmetry_3
C11 O1 C15 117.9(4) . .
C14 O2 C16 116.7(4) . .
C6 C1 C2 120.9(4) . .
C6 C1 Cl1 119.3(4) . .
C2 C1 Cl1 119.8(3) . .
C3 C2 C1 118.8(4) . .
C3 C2 H2A 120.6 . .
C1 C2 H2A 120.6 . .
C2 C3 C4 121.2(4) . .
C2 C3 H3A 119.4 . .
C4 C3 H3A 119.4 . .
C5 C4 C3 118.3(4) . .
C5 C4 C7 122.2(4) . .
C3 C4 C7 119.5(4) . .
C4 C5 C6 121.5(4) . .
C4 C5 H5A 119.2 . .
C6 C5 H5A 119.2 . .
C5 C6 C1 119.2(4) . .
C5 C6 H6A 120.4 . .
C1 C6 H6A 120.4 . .
C8 C7 C4 123.1(4) . .
C8 C7 H7A 118.4 . .
C4 C7 H7A 118.4 . .
C7 C8 C9 127.7(4) . .
C7 C8 H8A 116.1 . .
C9 C8 H8A 116.1 . .
C14 C9 C10 117.3(4) . .
C14 C9 C8 119.7(4) . .
C10 C9 C8 122.8(4) . .
C11 C10 C9 121.2(4) . .
C11 C10 H10A 119.4 . .
C9 C10 H10A 119.4 . .
O1 C11 C10 124.7(4) . .
O1 C11 C12 114.9(4) . .
C10 C11 C12 120.4(4) . .
C13 C12 C11 118.7(4) . .
C13 C12 C17 122.1(4) . .
C11 C12 C17 119.1(4) . .
C14 C13 C12 120.7(4) . .
C14 C13 H13A 119.6 . .
C12 C13 H13A 119.6 . .
O2 C14 C13 123.3(4) . .
O2 C14 C9 115.2(4) . .
C13 C14 C9 121.5(4) . .
O1 C15 H15A 109.5 . .
O1 C15 H15B 109.5 . .
H15A C15 H15B 109.5 . .
O1 C15 H15C 109.5 . .
H15A C15 H15C 109.5 . .
H15B C15 H15C 109.5 . .
O2 C16 H16A 109.5 . .
O2 C16 H16B 109.5 . .
H16A C16 H16B 109.5 . .
O2 C16 H16C 109.5 . .
H16A C16 H16C 109.5 . .
H16B C16 H16C 109.5 . .
C18 C17 C12 125.3(4) . .
C18 C17 H17A 117.4 . .
C12 C17 H17A 117.4 . .
C17 C18 C19 123.8(4) . .
C17 C18 H18A 118.1 . .
C19 C18 H18A 118.1 . .
C20 C19 C24 117.3(4) . .
C20 C19 C18 122.1(4) . .
C24 C19 C18 120.6(4) . .
C21 C20 C19 121.4(5) . .
C21 C20 H20A 119.3 . .
C19 C20 H20A 119.3 . .
C22 C21 C20 119.4(4) . .
C22 C21 H21A 120.3 . .
C20 C21 H21A 120.3 . .
C21 C22 C23 121.9(4) . .
C21 C22 Cl2 119.1(4) . .
C23 C22 Cl2 119.0(4) . .
C24 C23 C22 117.7(5) . .
C24 C23 H23A 121.1 . .
C22 C23 H23A 121.1 . .
C23 C24 C19 122.2(4) . .
C23 C24 H24A 118.9 . .
C19 C24 H24A 118.9 . .

loop_
_geom_bond_atom_site_label_1
_geom_bond_atom_site_label_2
_geom_bond_distance
_geom_bond_site_symmetry_2
Cl1 C1 1.743(5) .
Cl2 C22 1.751(4) .
O1 C11 1.374(6) .
O1 C15 1.422(6) .
O2 C14 1.381(5) .
O2 C16 1.424(6) .
C1 C6 1.385(6) .
C1 C2 1.390(7) .
C2 C3 1.382(6) .
C2 H2A 0.9500 .
C3 C4 1.401(6) .
C3 H3A 0.9500 .
C4 C5 1.378(7) .
C4 C7 1.477(6) .
C5 C6 1.382(6) .
C5 H5A 0.9500 .
C6 H6A 0.9500 .
C7 C8 1.329(6) .
C7 H7A 0.9500 .
C8 C9 1.468(6) .
C8 H8A 0.9500 .
C9 C14 1.407(6) .
C9 C10 1.407(6) .
C10 C11 1.390(6) .
C10 H10A 0.9500 .
C11 C12 1.409(6) .
C12 C13 1.389(6) .
C12 C17 1.473(6) .
C13 C14 1.386(6) .
C13 H13A 0.9500 .
C15 H15A 0.9800 .
C15 H15B 0.9800 .
C15 H15C 0.9800 .
C16 H16A 0.9800 .
C16 H16B 0.9800 .
C16 H16C 0.9800 .
C17 C18 1.322(6) .
C17 H17A 0.9500 .
C18 C19 1.477(6) .
C18 H18A 0.9500 .
C19 C20 1.390(6) .
C19 C24 1.411(7) .
C20 C21 1.384(6) .
C20 H20A 0.9500 .
C21 C22 1.373(7) .
C21 H21A 0.9500 .
C22 C23 1.392(7) .
C23 C24 1.382(6) .
C23 H23A 0.9500 .
C24 H24A 0.9500 .

loop_
_geom_torsion_atom_site_label_1
_geom_torsion_atom_site_label_2
_geom_torsion_atom_site_label_3
_geom_torsion_atom_site_label_4
_geom_torsion
_geom_torsion_site_symmetry_1
_geom_torsion_site_symmetry_2
_geom_torsion_site_symmetry_3
_geom_torsion_site_symmetry_4
C6 C1 C2 C3 -1.5(7) . . . .
Cl1 C1 C2 C3 179.7(4) . . . .
C1 C2 C3 C4 -1.5(7) . . . .
C2 C3 C4 C5 3.6(7) . . . .
C2 C3 C4 C7 -175.7(4) . . . .
C3 C4 C5 C6 -2.8(7) . . . .
C7 C4 C5 C6 176.5(4) . . . .
C4 C5 C6 C1 -0.1(7) . . . .
C2 C1 C6 C5 2.3(7) . . . .
Cl1 C1 C6 C5 -178.9(4) . . . .
C5 C4 C7 C8 -28.6(7) . . . .
C3 C4 C7 C8 150.7(5) . . . .
C4 C7 C8 C9 177.1(4) . . . .
C7 C8 C9 C14 168.9(5) . . . .
C7 C8 C9 C10 -16.0(8) . . . .
C14 C9 C10 C11 1.6(7) . . . .
C8 C9 C10 C11 -173.6(4) . . . .
C15 O1 C11 C10 5.5(7) . . . .
C15 O1 C11 C12 -173.3(4) . . . .
C9 C10 C11 O1 -178.1(4) . . . .
C9 C10 C11 C12 0.6(7) . . . .
O1 C11 C12 C13 176.4(4) . . . .
C10 C11 C12 C13 -2.4(7) . . . .
O1 C11 C12 C17 -4.5(6) . . . .
C10 C11 C12 C17 176.6(4) . . . .
C11 C12 C13 C14 2.0(7) . . . .
C17 C12 C13 C14 -177.1(4) . . . .
C16 O2 C14 C13 -0.8(6) . . . .
C16 O2 C14 C9 178.2(4) . . . .
C12 C13 C14 O2 179.2(4) . . . .
C12 C13 C14 C9 0.3(7) . . . .
C10 C9 C14 O2 178.9(4) . . . .
C8 C9 C14 O2 -5.7(6) . . . .
C10 C9 C14 C13 -2.1(7) . . . .
C8 C9 C14 C13 173.3(4) . . . .
C13 C12 C17 C18 -37.0(7) . . . .
C11 C12 C17 C18 144.0(5) . . . .
C12 C17 C18 C19 -179.8(4) . . . .
C17 C18 C19 C20 -31.4(7) . . . .
C17 C18 C19 C24 147.4(5) . . . .
C24 C19 C20 C21 -3.3(7) . . . .
C18 C19 C20 C21 175.6(4) . . . .
C19 C20 C21 C22 0.0(7) . . . .
C20 C21 C22 C23 2.5(7) . . . .
C20 C21 C22 Cl2 -177.5(4) . . . .
C21 C22 C23 C24 -1.4(7) . . . .
Cl2 C22 C23 C24 178.6(4) . . . .
C22 C23 C24 C19 -2.1(7) . . . .
C20 C19 C24 C23 4.4(7) . . . .
C18 C19 C24 C23 -174.5(4) . . . .
